data_4347535
loop_
_publ_author_name
'Pal, Nabhendu'
'Majumdar, Amit'

_publ_section_title
;
 Controlling the Reactivity of Bifunctional Ligands: Carboxylate-Bridged
 Nonheme Diiron(II) Complexes Bearing Free Thiol Groups.
;
_journal_issue 6
_journal_name_full 'Inorganic chemistry'
_journal_page_first 3181
_journal_page_last 3191
_journal_paper_doi 10.1021/acs.inorgchem.6b00316
_journal_volume 55
_journal_year 2016
_chemical_formula_moiety 'C45 H54 Fe2 N10 O S, 2(B F4)'
_chemical_formula_sum 'C45 H54 B2 F8 Fe2 N10 O S'
_chemical_formula_weight 1068.36
_space_group_crystal_system monoclinic
_space_group_IT_number 14
_space_group_name_Hall '-P 2yn'
_space_group_name_H-M_alt 'P 1 21/n 1'
_atom_sites_solution_hydrogens geom
_audit_creation_date 2015-09-02
_audit_creation_method
;
Olex2 1.2
(compiled 2014.08.28 svn.r2986 for OlexSys, GUI svn.r4874)
;
_cell_angle_alpha 90
_cell_angle_beta 98.005(3)
_cell_angle_gamma 90
_cell_formula_units_Z 4
_cell_length_a 14.245(3)
_cell_length_b 22.076(5)
_cell_length_c 15.843(4)
_cell_measurement_reflns_used 9168
_cell_measurement_temperature 150(2)
_cell_measurement_theta_max 22.81
_cell_measurement_theta_min 2.26
_cell_volume 4934(2)
_computing_cell_refinement 'SAINT v8.34A (Bruker, 2013)'
_computing_data_collection 'APEX2 v2014.7-1 (Bruker-Axs,2014)'
_computing_data_reduction 'SAINT v8.34A (Bruker, 2013)'
_computing_molecular_graphics 'Olex2 (Dolomanov et al., 2009)'
_computing_publication_material 'Olex2 (Dolomanov et al., 2009)'
_computing_structure_refinement 'SHELXL-97 (Sheldrick, 2008)'
_computing_structure_solution 'SHELXS-97 (Sheldrick, 2008)'
_diffrn_ambient_temperature 150(2)
_diffrn_measured_fraction_theta_full 1.000
_diffrn_measured_fraction_theta_max 0.991
_diffrn_measurement_device_type 'Bruker APEX-II CCD'
_diffrn_measurement_method 'phi and omega scan'
_diffrn_radiation_monochromator graphite
_diffrn_radiation_probe x-ray
_diffrn_radiation_type MoK\a
_diffrn_radiation_wavelength 0.71073
_diffrn_reflns_av_R_equivalents 0.0636
_diffrn_reflns_av_unetI/netI 0.0503
_diffrn_reflns_Laue_measured_fraction_full 1.000
_diffrn_reflns_Laue_measured_fraction_max 0.991
_diffrn_reflns_limit_h_max 17
_diffrn_reflns_limit_h_min -17
_diffrn_reflns_limit_k_max 27
_diffrn_reflns_limit_k_min -25
_diffrn_reflns_limit_l_max 19
_diffrn_reflns_limit_l_min -19
_diffrn_reflns_number 48915
_diffrn_reflns_point_group_measured_fraction_full 1.000
_diffrn_reflns_point_group_measured_fraction_max 0.991
_diffrn_reflns_theta_full 25.242
_diffrn_reflns_theta_max 25.866
_diffrn_reflns_theta_min 1.592
_diffrn_source_type 'fine-focus sealed tube'
_diffrn_standards_number 0
_exptl_absorpt_coefficient_mu 0.707
_exptl_absorpt_correction_T_max 0.7453
_exptl_absorpt_correction_T_min 0.5645
_exptl_absorpt_correction_type multi-scan
_exptl_absorpt_process_details
;
SADABS-2014/3 (Bruker,2014) was used for absorption correction.
wR2(int) was 0.0991 before and 0.0629 after correction.
The Ratio of minimum to maximum transmission is 0.7574.
The \l/2 correction factor is 0.00150.
;
_exptl_crystal_colour colorless
_exptl_crystal_density_diffrn 1.438
_exptl_crystal_density_method 'not measured'
_exptl_crystal_description block
_exptl_crystal_F_000 2208
_exptl_crystal_size_max 0.2
_exptl_crystal_size_mid 0.12
_exptl_crystal_size_min 0.08
_refine_diff_density_max 1.812
_refine_diff_density_min -1.446
_refine_diff_density_rms 0.104
_refine_ls_extinction_method none
_refine_ls_goodness_of_fit_ref 1.026
_refine_ls_hydrogen_treatment constr
_refine_ls_matrix_type full
_refine_ls_number_parameters 635
_refine_ls_number_reflns 9478
_refine_ls_number_restraints 0
_refine_ls_restrained_S_all 1.026
_refine_ls_R_factor_all 0.1001
_refine_ls_R_factor_gt 0.0748
_refine_ls_shift/su_max 0.001
_refine_ls_shift/su_mean 0.000
_refine_ls_structure_factor_coef Fsqd
_refine_ls_weighting_details 'w=1/[\s^2^(Fo^2^)+(0.0949P)^2^+18.7583P] where P=(Fo^2^+2Fc^2^)/3'
_refine_ls_weighting_scheme calc
_refine_ls_wR_factor_gt 0.1897
_refine_ls_wR_factor_ref 0.2086
_reflns_Friedel_coverage 0.000
_reflns_number_gt 7025
_reflns_number_total 9478
_reflns_threshold_expression 'I > 2\s(I)'
_cod_data_source_file ic6b00316_si_002.cif
_cod_data_source_block SEt
_cod_original_sg_symbol_H-M P21/n
_cod_database_code 4347535
_shelxl_version_number 2014-3
_shelx_space_group_comment
;
The symmetry employed for this shelxl refinement is uniquely defined
by the following loop, which should always be used as a source of
symmetry information in preference to the above space-group names.
They are only intended as comments.
;
_shelx_estimated_absorpt_t_max 0.946
_shelx_estimated_absorpt_t_min 0.872
_olex2_refinement_description
;
1. Fixed Uiso
 At 1.2 times of:
  All C(H) groups, All C(H,H) groups, All C(H,H,H,H) groups
 At 1.5 times of:
  All C(H,H,H) groups
2. Uiso/Uaniso restraints and constraints
Uanis(C12A) = Uanis(C11A)
Uanis(C12B) = Uanis(C11B)
Uanis(F4A) = Uanis(F4B)
Uanis(F1A) = Uanis(F1B)
Uanis(F6) = Uanis(F5) = Uanis(F8) = Uanis(F7)
3. Others
 Sof(C11B)=Sof(H11C)=Sof(H11D)=Sof(C12B)=Sof(H12D)=Sof(H12E)=Sof(H12F)=1-FVAR(1)
 Sof(C11A)=Sof(H11A)=Sof(H11B)=Sof(C12A)=Sof(H12A)=Sof(H12B)=Sof(H12C)=FVAR(1)
 Sof(H32C)=Sof(H32D)=Sof(C33B)=Sof(H33D)=Sof(H33E)=Sof(H33F)=1-FVAR(2)
 Sof(H32A)=Sof(H32B)=Sof(C33A)=Sof(H33A)=Sof(H33B)=Sof(H33C)=FVAR(2)
 Sof(F1B)=Sof(F4B)=1-FVAR(3)
 Sof(F1A)=Sof(F4A)=FVAR(3)
4.a Ternary CH refined with riding coordinates:
 C1(H1)
4.b Secondary CH2 refined with riding coordinates:
 C2(H2A,H2B), C3(H3A,H3B), C11A(H11A,H11B), C11B(H11C,H11D), C13(H13A,H13B),
 C21(H21A,H21B), C23(H23A,H23B), C24(H24A,H24B), C32(H32A,H32B), C32(H32C,H32D),
  C34(H34A,H34B), C42(H42A,H42B), C44(H44A,H44B)
4.c Aromatic/amide H refined with riding coordinates:
 C6(H6), C7(H7), C8(H8), C9(H9), C16(H16), C17(H17), C18(H18), C19(H19),
 C27(H27), C28(H28), C29(H29), C30(H30), C37(H37), C38(H38), C39(H39), C40(H40)
4.d Idealised Me refined as rotating group:
 C12A(H12A,H12B,H12C), C12B(H12D,H12E,H12F), C22(H22A,H22B,H22C), C33A(H33A,
 H33B,H33C), C33B(H33D,H33E,H33F), C43(H43A,H43B,H43C), C45(H45A,H45B,H45C)
;
_olex2_submission_special_instructions 'No special instructions were received'

loop_
_space_group_symop_operation_xyz
'x, y, z'
'-x+1/2, y+1/2, -z+1/2'
'-x, -y, -z'
'x-1/2, -y-1/2, z-1/2'

loop_
_atom_site_label
_atom_site_type_symbol
_atom_site_fract_x
_atom_site_fract_y
_atom_site_fract_z
_atom_site_U_iso_or_equiv
_atom_site_adp_type
_atom_site_occupancy
_atom_site_site_symmetry_order
_atom_site_calc_flag
_atom_site_refinement_flags_posn
_atom_site_refinement_flags_occupancy
_atom_site_disorder_assembly
_atom_site_disorder_group
C1 C 0.0652(4) 0.1067(2) 0.4778(3) 0.0340(11) Uani 1 1 d . . . .
H1 H 0.1272 0.0890 0.5038 0.041 Uiso 1 1 calc R . . .
C2 C 0.0404(4) 0.0832(2) 0.3873(3) 0.0346(11) Uani 1 1 d . . . .
H2A H 0.0407 0.0383 0.3871 0.041 Uiso 1 1 calc R . . .
H2B H -0.0236 0.0973 0.3628 0.041 Uiso 1 1 calc R . . .
C3 C 0.2038(4) 0.0746(2) 0.3558(3) 0.0359(11) Uani 1 1 d . . . .
H3A H 0.2086 0.0424 0.3131 0.043 Uiso 1 1 calc R . . .
H3B H 0.2092 0.0556 0.4128 0.043 Uiso 1 1 calc R . . .
C4 C 0.2815(4) 0.1204(2) 0.3534(3) 0.0341(11) Uani 1 1 d . . . .
C5 C 0.3578(3) 0.2058(2) 0.3566(3) 0.0305(11) Uani 1 1 d . . . .
C6 C 0.3856(3) 0.2656(2) 0.3599(3) 0.0349(11) Uani 1 1 d . . . .
H6 H 0.3405 0.2974 0.3585 0.042 Uiso 1 1 calc R . . .
C7 C 0.4825(4) 0.2778(3) 0.3654(3) 0.0429(13) Uani 1 1 d . . . .
H7 H 0.5043 0.3185 0.3688 0.051 Uiso 1 1 calc R . . .
C8 C 0.5479(4) 0.2300(3) 0.3659(4) 0.0520(16) Uani 1 1 d . . . .
H8 H 0.6134 0.2395 0.3700 0.062 Uiso 1 1 calc R . . .
C9 C 0.5214(4) 0.1712(3) 0.3608(4) 0.0530(16) Uani 1 1 d . . . .
H9 H 0.5664 0.1395 0.3605 0.064 Uiso 1 1 calc R . . .
C10 C 0.4236(4) 0.1594(3) 0.3561(4) 0.0407(13) Uani 1 1 d . . . .
C11A C 0.4129(16) 0.0450(12) 0.3432(14) 0.062(5) Uani 0.504(16) 1 d . P A 1
H11A H 0.3632 0.0179 0.3141 0.074 Uiso 0.504(16) 1 calc R P A 1
H11B H 0.4649 0.0474 0.3080 0.074 Uiso 0.504(16) 1 calc R P A 1
C11B C 0.414(2) 0.0412(11) 0.3682(12) 0.058(4) Uani 0.496(16) 1 d . P A 2
H11C H 0.4759 0.0428 0.4053 0.069 Uiso 0.496(16) 1 calc R P A 2
H11D H 0.3703 0.0158 0.3965 0.069 Uiso 0.496(16) 1 calc R P A 2
C12A C 0.4481(9) 0.0212(6) 0.4259(11) 0.062(5) Uani 0.504(16) 1 d . P A 1
H12A H 0.4753 -0.0191 0.4197 0.093 Uiso 0.504(16) 1 calc GR P A 1
H12B H 0.3960 0.0182 0.4601 0.093 Uiso 0.504(16) 1 calc GR P A 1
H12C H 0.4971 0.0482 0.4544 0.093 Uiso 0.504(16) 1 calc GR P A 1
C12B C 0.4258(9) 0.0150(6) 0.2832(9) 0.058(4) Uani 0.496(16) 1 d . P A 2
H12D H 0.4576 0.0445 0.2507 0.086 Uiso 0.496(16) 1 calc GR P A 2
H12E H 0.3634 0.0052 0.2519 0.086 Uiso 0.496(16) 1 calc GR P A 2
H12F H 0.4642 -0.0220 0.2914 0.086 Uiso 0.496(16) 1 calc GR P A 2
C13 C 0.0764(4) 0.1058(2) 0.2454(3) 0.0326(11) Uani 1 1 d . . . .
H13A H 0.0306 0.0722 0.2327 0.039 Uiso 1 1 calc R . . .
H13B H 0.1295 0.0992 0.2123 0.039 Uiso 1 1 calc R . . .
C14 C 0.0288(3) 0.1650(2) 0.2200(3) 0.0287(10) Uani 1 1 d . . . .
C15 C -0.0110(3) 0.2601(2) 0.2177(3) 0.0278(10) Uani 1 1 d . . . .
C16 C -0.0255(3) 0.3212(2) 0.2344(3) 0.0327(11) Uani 1 1 d . . . .
H16 H 0.0029 0.3396 0.2859 0.039 Uiso 1 1 calc R . . .
C17 C -0.0828(3) 0.3539(2) 0.1730(3) 0.0373(12) Uani 1 1 d . . . .
H17 H -0.0934 0.3957 0.1825 0.045 Uiso 1 1 calc R . . .
C18 C -0.1253(4) 0.3272(3) 0.0975(3) 0.0403(13) Uani 1 1 d . . . .
H18 H -0.1639 0.3513 0.0567 0.048 Uiso 1 1 calc R . . .
C19 C -0.1128(4) 0.2670(3) 0.0805(3) 0.0404(12) Uani 1 1 d . . . .
H19 H -0.1422 0.2487 0.0292 0.048 Uiso 1 1 calc R . . .
C20 C -0.0547(3) 0.2340(2) 0.1422(3) 0.0312(10) Uani 1 1 d . . . .
C21 C -0.0564(4) 0.1265(3) 0.0803(3) 0.0417(13) Uani 1 1 d . . . .
H21A H -0.0040 0.0971 0.0796 0.050 Uiso 1 1 calc R . . .
H21B H -0.0683 0.1459 0.0236 0.050 Uiso 1 1 calc R . . .
C22 C -0.1449(4) 0.0929(3) 0.0969(4) 0.0522(15) Uani 1 1 d . . . .
H22A H -0.1622 0.0630 0.0517 0.078 Uiso 1 1 calc GR . . .
H22B H -0.1970 0.1218 0.0976 0.078 Uiso 1 1 calc GR . . .
H22C H -0.1327 0.0723 0.1521 0.078 Uiso 1 1 calc GR . . .
C23 C -0.0087(4) 0.0928(2) 0.5338(3) 0.0375(12) Uani 1 1 d . . . .
H23A H -0.0717 0.1061 0.5056 0.045 Uiso 1 1 calc R . . .
H23B H -0.0112 0.0486 0.5438 0.045 Uiso 1 1 calc R . . .
C24 C 0.0903(3) 0.0950(2) 0.6745(3) 0.0328(11) Uani 1 1 d . . . .
H24A H 0.1284 0.0684 0.6421 0.039 Uiso 1 1 calc R . . .
H24B H 0.0617 0.0697 0.7158 0.039 Uiso 1 1 calc R . . .
C25 C 0.1525(3) 0.1427(2) 0.7209(3) 0.0304(10) Uani 1 1 d . . . .
C26 C 0.2244(3) 0.2287(2) 0.7494(3) 0.0309(10) Uani 1 1 d . . . .
C27 C 0.2524(4) 0.2893(3) 0.7509(4) 0.0384(12) Uani 1 1 d . . . .
H27 H 0.2324 0.3159 0.7048 0.046 Uiso 1 1 calc R . . .
C28 C 0.3104(4) 0.3087(3) 0.8227(4) 0.0442(13) Uani 1 1 d . . . .
H28 H 0.3300 0.3498 0.8268 0.053 Uiso 1 1 calc R . . .
C29 C 0.3408(4) 0.2693(3) 0.8893(4) 0.0474(14) Uani 1 1 d . . . .
H29 H 0.3818 0.2842 0.9372 0.057 Uiso 1 1 calc R . . .
C30 C 0.3132(4) 0.2091(3) 0.8880(4) 0.0435(13) Uani 1 1 d . . . .
H30 H 0.3342 0.1824 0.9338 0.052 Uiso 1 1 calc R . . .
C31 C 0.2537(3) 0.1902(2) 0.8167(3) 0.0339(11) Uani 1 1 d . . . .
C32 C 0.2163(4) 0.0805(3) 0.8499(4) 0.0455(13) Uani 1 1 d . . . .
H32A H 0.1580 0.0558 0.8369 0.055 Uiso 0.825(14) 1 calc R P B 1
H32B H 0.2227 0.0922 0.9108 0.055 Uiso 0.825(14) 1 calc R P B 1
H32C H 0.2808 0.0781 0.8825 0.055 Uiso 0.175(14) 1 calc R P B 2
H32D H 0.2055 0.0440 0.8135 0.055 Uiso 0.175(14) 1 calc R P B 2
C33A C 0.3022(6) 0.0422(4) 0.8348(6) 0.066(3) Uani 0.825(14) 1 d . P B 1
H33A H 0.3597 0.0670 0.8446 0.099 Uiso 0.825(14) 1 calc GR P B 1
H33B H 0.2934 0.0273 0.7760 0.099 Uiso 0.825(14) 1 calc GR P B 1
H33C H 0.3086 0.0077 0.8742 0.099 Uiso 0.825(14) 1 calc GR P B 1
C33B C 0.136(4) 0.084(2) 0.916(3) 0.079(16) Uani 0.175(14) 1 d . P B 2
H33D H 0.0734 0.0738 0.8855 0.119 Uiso 0.175(14) 1 calc GR P B 2
H33E H 0.1339 0.1258 0.9384 0.119 Uiso 0.175(14) 1 calc GR P B 2
H33F H 0.1525 0.0562 0.9635 0.119 Uiso 0.175(14) 1 calc GR P B 2
C34 C -0.0707(4) 0.1364(2) 0.6559(4) 0.0382(12) Uani 1 1 d . . . .
H34A H -0.0557 0.1320 0.7186 0.046 Uiso 1 1 calc R . . .
H34B H -0.1204 0.1065 0.6352 0.046 Uiso 1 1 calc R . . .
C35 C -0.1059(3) 0.1986(2) 0.6347(3) 0.0343(11) Uani 1 1 d . . . .
C36 C -0.1069(4) 0.2950(3) 0.6078(3) 0.0424(13) Uani 1 1 d . . . .
C37 C -0.0833(5) 0.3545(3) 0.5931(4) 0.0552(16) Uani 1 1 d . . . .
H37 H -0.0202 0.3659 0.5874 0.066 Uiso 1 1 calc R . . .
C38 C -0.1564(7) 0.3968(3) 0.5871(5) 0.077(2) Uani 1 1 d . . . .
H38 H -0.1431 0.4381 0.5769 0.093 Uiso 1 1 calc R . . .
C39 C -0.2478(7) 0.3798(4) 0.5957(5) 0.090(3) Uani 1 1 d . . . .
H39 H -0.2962 0.4098 0.5893 0.109 Uiso 1 1 calc R . . .
C40 C -0.2713(6) 0.3216(4) 0.6131(5) 0.076(2) Uani 1 1 d . . . .
H40 H -0.3344 0.3106 0.6197 0.091 Uiso 1 1 calc R . . .
C41 C -0.1976(5) 0.2787(3) 0.6206(4) 0.0511(16) Uani 1 1 d . . . .
C42 C -0.2749(4) 0.1815(4) 0.6609(4) 0.0579(17) Uani 1 1 d . . . .
H42A H -0.3096 0.2051 0.6998 0.069 Uiso 1 1 calc R . . .
H42B H -0.2505 0.1443 0.6911 0.069 Uiso 1 1 calc R . . .
C43 C -0.3426(5) 0.1643(4) 0.5817(5) 0.078(2) Uani 1 1 d . . . .
H43A H -0.3092 0.1392 0.5444 0.116 Uiso 1 1 calc GR . . .
H43B H -0.3663 0.2011 0.5513 0.116 Uiso 1 1 calc GR . . .
H43C H -0.3961 0.1414 0.5984 0.116 Uiso 1 1 calc GR . . .
C44 C 0.1018(5) 0.3603(3) 0.4561(4) 0.0575(16) Uani 1 1 d . . . .
H44A H 0.0359 0.3521 0.4296 0.069 Uiso 1 1 calc R . . .
H44B H 0.0991 0.3856 0.5073 0.069 Uiso 1 1 calc R . . .
C45 C 0.1526(5) 0.3951(3) 0.3935(5) 0.069(2) Uani 1 1 d . . . .
H45A H 0.1528 0.3712 0.3414 0.104 Uiso 1 1 calc GR . . .
H45B H 0.2181 0.4032 0.4192 0.104 Uiso 1 1 calc GR . . .
H45C H 0.1198 0.4336 0.3794 0.104 Uiso 1 1 calc GR . . .
N1 N 0.1121(3) 0.10657(17) 0.3365(2) 0.0267(8) Uani 1 1 d . . . .
N2 N 0.2679(3) 0.17972(18) 0.3552(2) 0.0295(9) Uani 1 1 d . . . .
N3 N 0.3733(3) 0.1055(2) 0.3532(3) 0.0460(12) Uani 1 1 d . . . .
N4 N 0.0425(3) 0.21533(17) 0.2659(2) 0.0266(8) Uani 1 1 d . . . .
N5 N -0.0276(3) 0.17293(19) 0.1453(2) 0.0318(9) Uani 1 1 d . . . .
N6 N 0.0153(3) 0.12476(17) 0.6158(2) 0.0274(8) Uani 1 1 d . . . .
N7 N 0.1610(3) 0.19747(18) 0.6892(2) 0.0291(9) Uani 1 1 d . . . .
N8 N 0.2069(3) 0.1353(2) 0.7972(3) 0.0342(9) Uani 1 1 d . . . .
N9 N -0.0504(3) 0.24283(18) 0.6150(3) 0.0333(9) Uani 1 1 d . . . .
N10 N -0.1953(3) 0.2173(2) 0.6394(3) 0.0435(11) Uani 1 1 d . . . .
O1 O 0.0739(3) 0.17057(15) 0.4732(2) 0.0369(8) Uani 1 1 d . . . .
S1 S 0.15929(10) 0.28935(6) 0.48803(9) 0.0419(3) Uani 1 1 d . . . .
Fe1 Fe 0.13380(4) 0.20730(3) 0.38060(4) 0.02532(18) Uani 1 1 d . . . .
Fe2 Fe 0.07794(5) 0.21929(3) 0.57679(4) 0.02827(19) Uani 1 1 d . . . .
B2 B 0.2547(4) -0.0230(3) 0.5800(4) 0.0346(13) Uani 1 1 d . . . .
F5 F 0.1776(3) -0.03461(19) 0.6212(3) 0.0783(6) Uani 1 1 d . . . .
F6 F 0.2724(3) 0.03813(19) 0.5791(3) 0.0783(6) Uani 1 1 d . . . .
F7 F 0.2288(3) -0.04063(18) 0.4931(3) 0.0783(6) Uani 1 1 d . . . .
F8 F 0.3313(3) -0.05464(19) 0.6133(3) 0.0783(6) Uani 1 1 d . . . .
B1 B 0.8933(6) 0.0401(3) 0.8457(5) 0.0500(18) Uani 1 1 d . . . .
F1A F 0.9815(5) 0.0308(2) 0.8184(5) 0.082(2) Uani 0.808(8) 1 d . P C 1
F1B F 0.922(2) 0.0285(11) 0.773(2) 0.082(2) Uani 0.192(8) 1 d . P C 2
F2 F 0.8823(4) -0.00380(18) 0.9033(3) 0.0849(14) Uani 1 1 d . . . .
F3 F 0.8913(3) 0.09580(17) 0.8810(3) 0.0831(13) Uani 1 1 d . . . .
F4A F 0.8260(5) 0.0383(3) 0.7757(4) 0.089(2) Uani 0.808(8) 1 d . P C 1
F4B F 0.798(2) 0.0165(14) 0.8117(18) 0.089(2) Uani 0.192(8) 1 d . P C 2

loop_
_atom_site_aniso_label
_atom_site_aniso_U_11
_atom_site_aniso_U_22
_atom_site_aniso_U_33
_atom_site_aniso_U_23
_atom_site_aniso_U_13
_atom_site_aniso_U_12
C1 0.036(3) 0.039(3) 0.028(3) 0.002(2) 0.006(2) 0.000(2)
C2 0.040(3) 0.032(3) 0.034(3) 0.000(2) 0.014(2) -0.004(2)
C3 0.037(3) 0.029(3) 0.041(3) 0.003(2) 0.004(2) 0.006(2)
C4 0.034(3) 0.034(3) 0.035(3) -0.002(2) 0.005(2) 0.006(2)
C5 0.027(2) 0.045(3) 0.020(2) 0.005(2) 0.0079(19) 0.001(2)
C6 0.028(2) 0.043(3) 0.034(3) 0.007(2) 0.008(2) 0.002(2)
C7 0.037(3) 0.055(3) 0.038(3) 0.013(3) 0.011(2) -0.009(3)
C8 0.029(3) 0.071(4) 0.061(4) 0.017(3) 0.020(3) 0.000(3)
C9 0.029(3) 0.067(4) 0.065(4) 0.005(3) 0.014(3) 0.010(3)
C10 0.032(3) 0.049(3) 0.043(3) 0.002(2) 0.013(2) 0.010(2)
C11A 0.036(6) 0.047(6) 0.106(11) 0.013(6) 0.023(7) 0.012(4)
C11B 0.057(6) 0.050(6) 0.062(8) -0.011(6) -0.007(5) 0.031(5)
C12A 0.036(6) 0.047(6) 0.106(11) 0.013(6) 0.023(7) 0.012(4)
C12B 0.057(6) 0.050(6) 0.062(8) -0.011(6) -0.007(5) 0.031(5)
C13 0.037(3) 0.034(3) 0.028(3) -0.002(2) 0.008(2) 0.000(2)
C14 0.028(2) 0.033(3) 0.026(2) 0.0017(19) 0.0084(19) -0.0003(19)
C15 0.022(2) 0.036(3) 0.026(2) 0.0059(19) 0.0078(18) -0.0001(19)
C16 0.028(2) 0.033(3) 0.037(3) 0.005(2) 0.006(2) 0.000(2)
C17 0.029(3) 0.038(3) 0.046(3) 0.009(2) 0.008(2) 0.006(2)
C18 0.032(3) 0.051(3) 0.039(3) 0.017(2) 0.008(2) 0.013(2)
C19 0.033(3) 0.058(4) 0.029(3) 0.004(2) 0.003(2) 0.005(2)
C20 0.029(2) 0.039(3) 0.027(3) 0.002(2) 0.008(2) 0.001(2)
C21 0.047(3) 0.050(3) 0.027(3) -0.008(2) 0.002(2) 0.004(3)
C22 0.047(3) 0.052(4) 0.055(4) -0.013(3) -0.002(3) -0.005(3)
C23 0.043(3) 0.036(3) 0.033(3) -0.001(2) 0.008(2) -0.009(2)
C24 0.035(3) 0.032(3) 0.032(3) 0.002(2) 0.005(2) 0.001(2)
C25 0.025(2) 0.036(3) 0.030(3) -0.001(2) 0.0043(19) 0.005(2)
C26 0.021(2) 0.044(3) 0.028(3) -0.004(2) 0.0068(19) 0.000(2)
C27 0.029(3) 0.049(3) 0.038(3) -0.003(2) 0.007(2) -0.005(2)
C28 0.035(3) 0.055(3) 0.043(3) -0.012(3) 0.008(2) -0.013(3)
C29 0.032(3) 0.072(4) 0.037(3) -0.016(3) 0.001(2) -0.003(3)
C30 0.033(3) 0.064(4) 0.032(3) -0.004(3) 0.002(2) 0.005(3)
C31 0.026(2) 0.047(3) 0.029(3) -0.002(2) 0.005(2) 0.004(2)
C32 0.049(3) 0.050(3) 0.036(3) 0.012(2) 0.002(2) 0.009(3)
C33A 0.060(5) 0.061(5) 0.077(6) 0.020(4) 0.008(4) 0.022(4)
C33B 0.10(4) 0.06(3) 0.08(3) 0.02(2) 0.00(3) 0.02(2)
C34 0.031(3) 0.043(3) 0.042(3) 0.001(2) 0.013(2) -0.004(2)
C35 0.030(3) 0.050(3) 0.023(2) -0.002(2) 0.005(2) 0.004(2)
C36 0.055(3) 0.048(3) 0.026(3) -0.001(2) 0.012(2) 0.015(3)
C37 0.083(5) 0.045(3) 0.040(3) -0.006(3) 0.017(3) 0.020(3)
C38 0.116(7) 0.062(4) 0.063(5) 0.002(4) 0.045(5) 0.041(5)
C39 0.123(8) 0.090(6) 0.070(5) 0.020(4) 0.056(5) 0.071(6)
C40 0.076(5) 0.098(6) 0.064(5) 0.022(4) 0.044(4) 0.050(5)
C41 0.059(4) 0.065(4) 0.034(3) 0.001(3) 0.021(3) 0.025(3)
C42 0.034(3) 0.089(5) 0.055(4) -0.001(3) 0.021(3) 0.002(3)
C43 0.048(4) 0.114(7) 0.073(5) -0.020(5) 0.018(4) -0.005(4)
C44 0.058(4) 0.071(4) 0.043(4) -0.005(3) 0.009(3) 0.006(3)
C45 0.070(5) 0.066(5) 0.068(5) 0.019(4) -0.002(4) -0.014(4)
N1 0.027(2) 0.027(2) 0.026(2) 0.0023(16) 0.0056(16) 0.0017(16)
N2 0.027(2) 0.034(2) 0.028(2) 0.0003(16) 0.0031(16) 0.0026(17)
N3 0.031(2) 0.039(3) 0.069(3) -0.006(2) 0.011(2) 0.009(2)
N4 0.0244(19) 0.029(2) 0.028(2) 0.0042(16) 0.0074(16) 0.0001(16)
N5 0.033(2) 0.039(2) 0.023(2) -0.0003(17) 0.0040(16) -0.0021(18)
N6 0.027(2) 0.032(2) 0.024(2) -0.0003(16) 0.0072(16) -0.0012(16)
N7 0.0251(19) 0.036(2) 0.026(2) -0.0006(16) 0.0024(16) -0.0013(16)
N8 0.030(2) 0.044(2) 0.028(2) 0.0011(18) 0.0045(17) 0.0061(18)
N9 0.040(2) 0.031(2) 0.029(2) 0.0004(17) 0.0059(18) 0.0060(18)
N10 0.037(2) 0.061(3) 0.036(3) 0.003(2) 0.015(2) 0.012(2)
O1 0.046(2) 0.0323(18) 0.0346(19) -0.0013(15) 0.0120(16) -0.0056(16)
S1 0.0408(7) 0.0419(8) 0.0431(8) -0.0008(6) 0.0058(6) -0.0030(6)
Fe1 0.0218(3) 0.0251(3) 0.0292(4) 0.0007(3) 0.0042(3) 0.0003(3)
Fe2 0.0275(4) 0.0284(4) 0.0283(4) 0.0003(3) 0.0018(3) -0.0023(3)
B2 0.025(3) 0.028(3) 0.051(4) -0.001(2) 0.003(2) 0.005(2)
F5 0.0603(12) 0.0618(13) 0.1148(19) 0.0064(12) 0.0189(12) 0.0004(10)
F6 0.0603(12) 0.0618(13) 0.1148(19) 0.0064(12) 0.0189(12) 0.0004(10)
F7 0.0603(12) 0.0618(13) 0.1148(19) 0.0064(12) 0.0189(12) 0.0004(10)
F8 0.0603(12) 0.0618(13) 0.1148(19) 0.0064(12) 0.0189(12) 0.0004(10)
B1 0.078(5) 0.028(3) 0.048(4) -0.008(3) 0.023(4) -0.005(3)
F1A 0.077(4) 0.061(3) 0.122(6) 0.012(3) 0.060(4) 0.000(3)
F1B 0.077(4) 0.061(3) 0.122(6) 0.012(3) 0.060(4) 0.000(3)
F2 0.131(4) 0.052(2) 0.084(3) 0.006(2) 0.055(3) -0.016(2)
F3 0.107(3) 0.041(2) 0.101(3) -0.024(2) 0.012(3) 0.004(2)
F4A 0.123(5) 0.086(4) 0.056(4) -0.013(3) 0.008(3) -0.025(4)
F4B 0.123(5) 0.086(4) 0.056(4) -0.013(3) 0.008(3) -0.025(4)

loop_
_atom_type_symbol
_atom_type_description
_atom_type_scat_dispersion_real
_atom_type_scat_dispersion_imag
_atom_type_scat_source
C C 0.0033 0.0016 'International Tables Vol C Tables 4.2.6.8 and 6.1.1.4'
H H 0.0000 0.0000 'International Tables Vol C Tables 4.2.6.8 and 6.1.1.4'
N N 0.0061 0.0033 'International Tables Vol C Tables 4.2.6.8 and 6.1.1.4'
B B 0.0013 0.0007 'International Tables Vol C Tables 4.2.6.8 and 6.1.1.4'
F F 0.0171 0.0103 'International Tables Vol C Tables 4.2.6.8 and 6.1.1.4'
S S 0.1246 0.1234 'International Tables Vol C Tables 4.2.6.8 and 6.1.1.4'
Fe Fe 0.3463 0.8444 'International Tables Vol C Tables 4.2.6.8 and 6.1.1.4'
O O 0.0106 0.0060 'International Tables Vol C Tables 4.2.6.8 and 6.1.1.4'

loop_
_geom_angle_atom_site_label_1
_geom_angle_atom_site_label_2
_geom_angle_atom_site_label_3
_geom_angle
C2 C1 H1 109.3
C23 C1 H1 109.3
C23 C1 C2 113.4(4)
O1 C1 H1 109.3
O1 C1 C2 107.6(4)
O1 C1 C23 107.9(4)
C1 C2 H2A 110.1
C1 C2 H2B 110.1
H2A C2 H2B 108.4
N1 C2 C1 107.9(4)
N1 C2 H2A 110.1
N1 C2 H2B 110.1
H3A C3 H3B 108.5
C4 C3 H3A 110.1
C4 C3 H3B 110.1
N1 C3 H3A 110.1
N1 C3 H3B 110.1
N1 C3 C4 107.8(4)
N2 C4 C3 123.6(4)
N2 C4 N3 112.8(5)
N3 C4 C3 123.5(4)
C6 C5 C10 121.1(5)
C6 C5 N2 130.7(5)
C10 C5 N2 108.2(4)
C5 C6 H6 121.2
C5 C6 C7 117.6(5)
C7 C6 H6 121.2
C6 C7 H7 119.9
C6 C7 C8 120.2(5)
C8 C7 H7 119.9
C7 C8 H8 118.6
C9 C8 C7 122.8(5)
C9 C8 H8 118.6
C8 C9 H9 121.7
C8 C9 C10 116.5(5)
C10 C9 H9 121.7
C5 C10 C9 121.7(5)
N3 C10 C5 106.7(4)
N3 C10 C9 131.6(5)
H11A C11A H11B 108.3
C12A C11A H11A 109.9
C12A C11A H11B 109.9
C12A C11A N3 109.0(18)
N3 C11A H11A 109.9
N3 C11A H11B 109.9
H11C C11B H11D 108.5
C12B C11B H11C 110.2
C12B C11B H11D 110.2
C12B C11B N3 107.7(14)
N3 C11B H11C 110.2
N3 C11B H11D 110.2
C11A C12A H12A 109.5
C11A C12A H12B 109.5
C11A C12A H12C 109.5
H12A C12A H12B 109.5
H12A C12A H12C 109.5
H12B C12A H12C 109.5
C11B C12B H12D 109.5
C11B C12B H12E 109.5
C11B C12B H12F 109.5
H12D C12B H12E 109.5
H12D C12B H12F 109.5
H12E C12B H12F 109.5
H13A C13 H13B 108.2
C14 C13 H13A 109.7
C14 C13 H13B 109.7
N1 C13 H13A 109.7
N1 C13 H13B 109.7
N1 C13 C14 109.6(4)
N4 C14 C13 123.8(4)
N4 C14 N5 113.3(4)
N5 C14 C13 122.8(4)
C16 C15 N4 131.2(4)
C20 C15 C16 120.1(4)
C20 C15 N4 108.7(4)
C15 C16 H16 121.3
C17 C16 C15 117.3(5)
C17 C16 H16 121.3
C16 C17 H17 119.1
C16 C17 C18 121.7(5)
C18 C17 H17 119.1
C17 C18 H18 119.2
C19 C18 C17 121.7(5)
C19 C18 H18 119.2
C18 C19 H19 121.7
C18 C19 C20 116.6(5)
C20 C19 H19 121.7
C15 C20 C19 122.5(5)
C15 C20 N5 106.2(4)
C19 C20 N5 131.3(5)
H21A C21 H21B 107.9
C22 C21 H21A 109.2
C22 C21 H21B 109.2
N5 C21 H21A 109.2
N5 C21 H21B 109.2
N5 C21 C22 112.1(4)
C21 C22 H22A 109.5
C21 C22 H22B 109.5
C21 C22 H22C 109.5
H22A C22 H22B 109.5
H22A C22 H22C 109.5
H22B C22 H22C 109.5
C1 C23 H23A 109.9
C1 C23 H23B 109.9
H23A C23 H23B 108.3
N6 C23 C1 109.1(4)
N6 C23 H23A 109.9
N6 C23 H23B 109.9
H24A C24 H24B 108.3
C25 C24 H24A 109.9
C25 C24 H24B 109.9
N6 C24 H24A 109.9
N6 C24 H24B 109.9
N6 C24 C25 108.9(4)
N7 C25 C24 122.4(4)
N7 C25 N8 112.3(4)
N8 C25 C24 125.3(4)
C27 C26 N7 129.8(5)
C31 C26 C27 121.4(5)
C31 C26 N7 108.6(4)
C26 C27 H27 121.7
C28 C27 C26 116.7(5)
C28 C27 H27 121.7
C27 C28 H28 119.3
C27 C28 C29 121.4(6)
C29 C28 H28 119.3
C28 C29 H29 118.9
C30 C29 C28 122.1(5)
C30 C29 H29 118.9
C29 C30 H30 121.8
C31 C30 C29 116.3(5)
C31 C30 H30 121.8
C26 C31 N8 106.2(4)
C30 C31 C26 122.0(5)
C30 C31 N8 131.6(5)
H32A C32 H32B 107.9
H32C C32 H32D 108.5
C33A C32 H32A 109.2
C33A C32 H32B 109.2
C33B C32 H32C 110.2
C33B C32 H32D 110.2
N8 C32 H32A 109.2
N8 C32 H32B 109.2
N8 C32 H32C 110.2
N8 C32 H32D 110.2
N8 C32 C33A 112.2(5)
N8 C32 C33B 107.4(14)
C32 C33A H33A 109.5
C32 C33A H33B 109.5
C32 C33A H33C 109.5
H33A C33A H33B 109.5
H33A C33A H33C 109.5
H33B C33A H33C 109.5
C32 C33B H33D 109.5
C32 C33B H33E 109.5
C32 C33B H33F 109.5
H33D C33B H33E 109.5
H33D C33B H33F 109.5
H33E C33B H33F 109.5
H34A C34 H34B 108.2
C35 C34 H34A 109.7
C35 C34 H34B 109.7
N6 C34 H34A 109.7
N6 C34 H34B 109.7
N6 C34 C35 109.8(4)
N9 C35 C34 122.8(4)
N9 C35 N10 112.8(5)
N10 C35 C34 124.2(5)
C37 C36 C41 121.7(6)
C37 C36 N9 130.1(6)
C41 C36 N9 108.2(5)
C36 C37 H37 121.6
C36 C37 C38 116.9(7)
C38 C37 H37 121.6
C37 C38 H38 119.4
C39 C38 C37 121.2(7)
C39 C38 H38 119.4
C38 C39 H39 118.7
C40 C39 C38 122.5(7)
C40 C39 H39 118.7
C39 C40 H40 121.7
C39 C40 C41 116.7(8)
C41 C40 H40 121.7
C36 C41 C40 120.9(7)
C36 C41 N10 106.9(5)
N10 C41 C40 132.2(7)
H42A C42 H42B 108.0
C43 C42 H42A 109.3
C43 C42 H42B 109.3
N10 C42 H42A 109.3
N10 C42 H42B 109.3
N10 C42 C43 111.6(6)
C42 C43 H43A 109.5
C42 C43 H43B 109.5
C42 C43 H43C 109.5
H43A C43 H43B 109.5
H43A C43 H43C 109.5
H43B C43 H43C 109.5
H44A C44 H44B 107.8
C45 C44 H44A 109.1
C45 C44 H44B 109.1
C45 C44 S1 112.6(5)
S1 C44 H44A 109.1
S1 C44 H44B 109.1
C44 C45 H45A 109.5
C44 C45 H45B 109.5
C44 C45 H45C 109.5
H45A C45 H45B 109.5
H45A C45 H45C 109.5
H45B C45 H45C 109.5
C2 N1 C3 112.2(4)
C2 N1 Fe1 104.0(3)
C3 N1 Fe1 108.4(3)
C13 N1 C2 111.2(4)
C13 N1 C3 112.0(4)
C13 N1 Fe1 108.6(3)
C4 N2 C5 105.6(4)
C4 N2 Fe1 115.6(3)
C5 N2 Fe1 137.1(3)
C4 N3 C10 106.7(4)
C4 N3 C11A 127.6(10)
C4 N3 C11B 124.7(11)
C10 N3 C11A 125.5(10)
C10 N3 C11B 127.2(11)
C14 N4 C15 105.3(4)
C14 N4 Fe1 115.5(3)
C15 N4 Fe1 139.2(3)
C14 N5 C20 106.5(4)
C14 N5 C21 126.7(4)
C20 N5 C21 126.8(4)
C23 N6 C34 111.0(4)
C23 N6 Fe2 103.8(3)
C24 N6 C23 113.7(4)
C24 N6 C34 112.2(4)
C24 N6 Fe2 106.8(3)
C34 N6 Fe2 108.7(3)
C25 N7 C26 106.1(4)
C25 N7 Fe2 118.2(3)
C26 N7 Fe2 135.6(3)
C25 N8 C31 106.8(4)
C25 N8 C32 127.3(5)
C31 N8 C32 125.9(4)
C35 N9 C36 105.7(4)
C35 N9 Fe2 117.8(3)
C36 N9 Fe2 134.7(4)
C35 N10 C41 106.3(5)
C35 N10 C42 128.0(5)
C41 N10 C42 125.7(5)
C1 O1 Fe1 119.8(3)
C1 O1 Fe2 119.8(3)
Fe2 O1 Fe1 115.67(17)
C44 S1 Fe1 115.1(2)
C44 S1 Fe2 118.0(2)
Fe1 S1 Fe2 84.17(5)
N1 Fe1 S1 154.32(10)
N2 Fe1 N1 75.68(14)
N2 Fe1 S1 107.11(12)
N4 Fe1 N1 77.31(14)
N4 Fe1 N2 109.31(15)
N4 Fe1 S1 123.32(11)
O1 Fe1 N1 77.21(14)
O1 Fe1 N2 121.58(15)
O1 Fe1 N4 113.65(15)
O1 Fe1 S1 80.00(11)
N6 Fe2 S1 155.90(10)
N7 Fe2 N6 76.19(15)
N7 Fe2 N9 103.34(16)
N7 Fe2 S1 112.29(12)
N9 Fe2 N6 76.48(15)
N9 Fe2 S1 120.66(12)
O1 Fe2 N6 76.58(14)
O1 Fe2 N7 122.99(16)
O1 Fe2 N9 117.36(16)
O1 Fe2 S1 80.15(11)
F5 B2 F7 106.8(5)
F6 B2 F5 110.3(5)
F6 B2 F7 106.3(5)
F8 B2 F5 112.1(5)
F8 B2 F6 112.1(5)
F8 B2 F7 108.9(5)
F1B B1 F2 122.5(12)
F1B B1 F3 124.9(12)
F1B B1 F4B 89.5(18)
F2 B1 F1A 107.3(6)
F2 B1 F3 111.1(6)
F2 B1 F4A 113.1(6)
F2 B1 F4B 78.9(13)
F3 B1 F1A 109.4(6)
F3 B1 F4A 108.1(6)
F3 B1 F4B 113.3(13)
F4A B1 F1A 107.7(6)

loop_
_geom_bond_atom_site_label_1
_geom_bond_atom_site_label_2
_geom_bond_distance
C1 H1 1.0000
C1 C2 1.520(7)
C1 C23 1.500(7)
C1 O1 1.418(6)
C2 H2A 0.9900
C2 H2B 0.9900
C2 N1 1.479(6)
C3 H3A 0.9900
C3 H3B 0.9900
C3 C4 1.504(7)
C3 N1 1.480(6)
C4 N2 1.325(6)
C4 N3 1.349(6)
C5 C6 1.377(7)
C5 C10 1.390(7)
C5 N2 1.401(6)
C6 H6 0.9500
C6 C7 1.398(7)
C7 H7 0.9500
C7 C8 1.406(8)
C8 H8 0.9500
C8 C9 1.351(9)
C9 H9 0.9500
C9 C10 1.410(8)
C10 N3 1.386(7)
C11A H11A 0.9900
C11A H11B 0.9900
C11A C12A 1.44(2)
C11A N3 1.47(3)
C11B H11C 0.9900
C11B H11D 0.9900
C11B C12B 1.50(2)
C11B N3 1.54(3)
C12A H12A 0.9800
C12A H12B 0.9800
C12A H12C 0.9800
C12B H12D 0.9800
C12B H12E 0.9800
C12B H12F 0.9800
C13 H13A 0.9900
C13 H13B 0.9900
C13 C14 1.500(7)
C13 N1 1.462(6)
C14 N4 1.328(6)
C14 N5 1.347(6)
C15 C16 1.396(7)
C15 C20 1.393(7)
C15 N4 1.406(6)
C16 H16 0.9500
C16 C17 1.384(7)
C17 H17 0.9500
C17 C18 1.395(8)
C18 H18 0.9500
C18 C19 1.373(8)
C19 H19 0.9500
C19 C20 1.395(7)
C20 N5 1.402(6)
C21 H21A 0.9900
C21 H21B 0.9900
C21 C22 1.517(8)
C21 N5 1.470(6)
C22 H22A 0.9800
C22 H22B 0.9800
C22 H22C 0.9800
C23 H23A 0.9900
C23 H23B 0.9900
C23 N6 1.476(6)
C24 H24A 0.9900
C24 H24B 0.9900
C24 C25 1.502(7)
C24 N6 1.470(6)
C25 N7 1.321(6)
C25 N8 1.351(6)
C26 C27 1.395(7)
C26 C31 1.383(7)
C26 N7 1.400(6)
C27 H27 0.9500
C27 C28 1.378(8)
C28 H28 0.9500
C28 C29 1.388(9)
C29 H29 0.9500
C29 C30 1.385(9)
C30 H30 0.9500
C30 C31 1.380(7)
C31 N8 1.398(7)
C32 H32A 0.9900
C32 H32B 0.9900
C32 H32C 0.9900
C32 H32D 0.9900
C32 C33A 1.534(9)
C32 C33B 1.66(5)
C32 N8 1.466(7)
C33A H33A 0.9800
C33A H33B 0.9800
C33A H33C 0.9800
C33B H33D 0.9800
C33B H33E 0.9800
C33B H33F 0.9800
C34 H34A 0.9900
C34 H34B 0.9900
C34 C35 1.484(7)
C34 N6 1.479(6)
C35 N9 1.322(7)
C35 N10 1.350(6)
C36 C37 1.383(9)
C36 C41 1.384(9)
C36 N9 1.400(7)
C37 H37 0.9500
C37 C38 1.393(9)
C38 H38 0.9500
C38 C39 1.379(13)
C39 H39 0.9500
C39 C40 1.366(12)
C40 H40 0.9500
C40 C41 1.408(9)
C41 N10 1.386(8)
C42 H42A 0.9900
C42 H42B 0.9900
C42 C43 1.521(10)
C42 N10 1.461(8)
C43 H43A 0.9800
C43 H43B 0.9800
C43 H43C 0.9800
C44 H44A 0.9900
C44 H44B 0.9900
C44 C45 1.516(9)
C44 S1 1.806(7)
C45 H45A 0.9800
C45 H45B 0.9800
C45 H45C 0.9800
N1 Fe1 2.338(4)
N2 Fe1 2.096(4)
N4 Fe1 2.090(4)
N6 Fe2 2.385(4)
N7 Fe2 2.054(4)
N9 Fe2 2.070(4)
O1 Fe1 1.972(3)
O1 Fe2 1.956(3)
S1 Fe1 2.4774(16)
S1 Fe2 2.4832(16)
B2 F5 1.377(7)
B2 F6 1.373(7)
B2 F7 1.430(8)
B2 F8 1.340(7)
B1 F1A 1.400(9)
B1 F1B 1.30(3)
B1 F2 1.354(8)
B1 F3 1.353(7)
B1 F4A 1.362(10)
B1 F4B 1.49(3)

loop_
_geom_torsion_atom_site_label_1
_geom_torsion_atom_site_label_2
_geom_torsion_atom_site_label_3
_geom_torsion_atom_site_label_4
_geom_torsion
C1 C2 N1 C3 74.8(5)
C1 C2 N1 C13 -158.9(4)
C1 C2 N1 Fe1 -42.1(4)
C1 C23 N6 C24 -78.3(5)
C1 C23 N6 C34 154.0(4)
C1 C23 N6 Fe2 37.4(4)
C2 C1 C23 N6 -172.0(4)
C2 C1 O1 Fe1 -38.9(5)
C2 C1 O1 Fe2 166.6(3)
C3 C4 N2 C5 176.8(5)
C3 C4 N2 Fe1 9.0(6)
C3 C4 N3 C10 -176.3(5)
C3 C4 N3 C11A 9.3(13)
C3 C4 N3 C11B -9.2(11)
C4 C3 N1 C2 -142.5(4)
C4 C3 N1 C13 91.6(5)
C4 C3 N1 Fe1 -28.2(4)
C5 C6 C7 C8 1.1(8)
C5 C10 N3 C4 -0.9(6)
C5 C10 N3 C11A 173.6(11)
C5 C10 N3 C11B -167.6(9)
C6 C5 C10 C9 1.5(8)
C6 C5 C10 N3 179.6(5)
C6 C5 N2 C4 -179.0(5)
C6 C5 N2 Fe1 -15.3(8)
C6 C7 C8 C9 0.3(9)
C7 C8 C9 C10 -0.8(10)
C8 C9 C10 C5 -0.1(9)
C8 C9 C10 N3 -177.6(6)
C9 C10 N3 C4 176.9(6)
C9 C10 N3 C11A -8.6(14)
C9 C10 N3 C11B 10.2(13)
C10 C5 C6 C7 -2.0(7)
C10 C5 N2 C4 -0.3(5)
C10 C5 N2 Fe1 163.4(4)
C12A C11A N3 C4 -98.0(17)
C12A C11A N3 C10 88.6(15)
C12A C11A N3 C11B -13(6)
C12B C11B N3 C4 101.3(16)
C12B C11B N3 C10 -94.2(17)
C12B C11B N3 C11A -5(6)
C13 C14 N4 C15 177.1(4)
C13 C14 N4 Fe1 -1.7(6)
C13 C14 N5 C20 -176.9(4)
C13 C14 N5 C21 3.9(7)
C14 C13 N1 C2 90.5(5)
C14 C13 N1 C3 -143.1(4)
C14 C13 N1 Fe1 -23.4(4)
C15 C16 C17 C18 0.5(7)
C15 C20 N5 C14 0.4(5)
C15 C20 N5 C21 179.5(4)
C16 C15 C20 C19 0.9(7)
C16 C15 C20 N5 -179.1(4)
C16 C15 N4 C14 178.4(5)
C16 C15 N4 Fe1 -3.3(8)
C16 C17 C18 C19 0.3(8)
C17 C18 C19 C20 -0.6(8)
C18 C19 C20 C15 0.0(7)
C18 C19 C20 N5 179.9(5)
C19 C20 N5 C14 -179.5(5)
C19 C20 N5 C21 -0.4(8)
C20 C15 C16 C17 -1.1(7)
C20 C15 N4 C14 -0.8(5)
C20 C15 N4 Fe1 177.4(3)
C22 C21 N5 C14 87.5(6)
C22 C21 N5 C20 -91.5(6)
C23 C1 C2 N1 172.7(4)
C23 C1 O1 Fe1 -161.6(3)
C23 C1 O1 Fe2 43.9(5)
C24 C25 N7 C26 -179.7(4)
C24 C25 N7 Fe2 4.8(6)
C24 C25 N8 C31 179.4(4)
C24 C25 N8 C32 -0.3(8)
C25 C24 N6 C23 142.2(4)
C25 C24 N6 C34 -90.8(5)
C25 C24 N6 Fe2 28.3(4)
C26 C27 C28 C29 1.3(8)
C26 C31 N8 C25 -0.1(5)
C26 C31 N8 C32 179.6(4)
C27 C26 C31 C30 -1.1(7)
C27 C26 C31 N8 175.3(4)
C27 C26 N7 C25 -174.4(5)
C27 C26 N7 Fe2 0.0(8)
C27 C28 C29 C30 -1.3(9)
C28 C29 C30 C31 0.1(8)
C29 C30 C31 C26 1.1(8)
C29 C30 C31 N8 -174.2(5)
C30 C31 N8 C25 175.8(5)
C30 C31 N8 C32 -4.5(8)
C31 C26 C27 C28 -0.1(7)
C31 C26 N7 C25 0.9(5)
C31 C26 N7 Fe2 175.3(3)
C33A C32 N8 C25 95.4(7)
C33A C32 N8 C31 -84.2(7)
C33B C32 N8 C25 -91.2(19)
C33B C32 N8 C31 89.1(19)
C34 C35 N9 C36 -174.2(5)
C34 C35 N9 Fe2 18.9(6)
C34 C35 N10 C41 175.8(5)
C34 C35 N10 C42 -3.5(9)
C35 C34 N6 C23 -96.0(5)
C35 C34 N6 C24 135.6(4)
C35 C34 N6 Fe2 17.6(5)
C36 C37 C38 C39 0.2(10)
C36 C41 N10 C35 -1.9(6)
C36 C41 N10 C42 177.4(5)
C37 C36 C41 C40 4.7(9)
C37 C36 C41 N10 -175.7(5)
C37 C36 N9 C35 175.8(6)
C37 C36 N9 Fe2 -20.7(9)
C37 C38 C39 C40 2.1(13)
C38 C39 C40 C41 -1.0(12)
C39 C40 C41 C36 -2.3(11)
C39 C40 C41 N10 178.2(7)
C40 C41 N10 C35 177.7(7)
C40 C41 N10 C42 -3.0(11)
C41 C36 C37 C38 -3.5(9)
C41 C36 N9 C35 -2.4(6)
C41 C36 N9 Fe2 161.1(4)
C43 C42 N10 C35 -101.5(7)
C43 C42 N10 C41 79.3(8)
C45 C44 S1 Fe1 -75.9(5)
C45 C44 S1 Fe2 -172.9(4)
N1 C3 C4 N2 15.3(7)
N1 C3 C4 N3 -167.9(5)
N1 C13 C14 N4 18.8(6)
N1 C13 C14 N5 -165.7(4)
N2 C4 N3 C10 0.7(6)
N2 C4 N3 C11A -173.6(11)
N2 C4 N3 C11B 167.9(9)
N2 C5 C6 C7 176.5(5)
N2 C5 C10 C9 -177.3(5)
N2 C5 C10 N3 0.8(6)
N3 C4 N2 C5 -0.3(6)
N3 C4 N2 Fe1 -168.0(4)
N4 C14 N5 C20 -1.0(5)
N4 C14 N5 C21 179.9(4)
N4 C15 C16 C17 179.7(4)
N4 C15 C20 C19 -179.8(4)
N4 C15 C20 N5 0.3(5)
N5 C14 N4 C15 1.1(5)
N5 C14 N4 Fe1 -177.6(3)
N6 C24 C25 N7 -24.8(6)
N6 C24 C25 N8 156.6(4)
N6 C34 C35 N9 -25.3(7)
N6 C34 C35 N10 159.8(5)
N7 C25 N8 C31 0.7(5)
N7 C25 N8 C32 -179.0(5)
N7 C26 C27 C28 174.7(5)
N7 C26 C31 C30 -176.9(4)
N7 C26 C31 N8 -0.5(5)
N8 C25 N7 C26 -1.0(5)
N8 C25 N7 Fe2 -176.5(3)
N9 C35 N10 C41 0.4(6)
N9 C35 N10 C42 -178.9(5)
N9 C36 C37 C38 178.5(6)
N9 C36 C41 C40 -176.9(6)
N9 C36 C41 N10 2.7(6)
N10 C35 N9 C36 1.2(6)
N10 C35 N9 Fe2 -165.6(3)
O1 C1 C2 N1 53.5(5)
O1 C1 C23 N6 -53.0(5)
